data_7700052
loop_
_publ_author_name
'Spitsyna, Nataliya G.'
'Blagov, Maxim A.'
'Lazarenko, Vladimir A.'
'Zorina, Leokadiya V.'
'Vasiliev, Alexander N.'
'Krapivin, Vladimir B.'
'Svetogorov, Roman D.'
'Maximova, Olga V.'
'Simonov, Sergey V.'
'Yagubskii, Eduard B.'

_publ_section_title
;
 Spin-crossover behavior of neutral iron(iii) complexes with
 salicylaldehyde thio-, seleno- and semicarbazone ligands: experiment and
 theoretical analysis.
;
_journal_issue 25
_journal_name_full 'Dalton transactions (Cambridge, England : 2003)'
_journal_page_first 9328
_journal_page_last 9336
_journal_paper_doi 10.1039/c9dt01404g
_journal_volume 48
_journal_year 2019
_chemical_formula_moiety 'C16 H15 Fe N6 O4, 3(H2 O)'
_chemical_formula_sum 'C16 H21 Fe N6 O7'
_chemical_formula_weight 465.24
_space_group_crystal_system monoclinic
_space_group_IT_number 14
_space_group_name_Hall '-P 2ybc'
_space_group_name_H-M_alt 'P 1 21/c 1'
_symmetry_space_group_name_Hall '-P 2ybc'
_symmetry_space_group_name_H-M 'P 1 21/c 1'
_atom_sites_solution_hydrogens mixed
_audit_creation_date 2019-03-13
_audit_creation_method
;
Olex2 1.2
(compiled 2018.05.29 svn.r3508 for OlexSys, GUI svn.r5506)
;
_audit_update_record
;
2019-03-13 deposited with the CCDC.    2019-05-21 downloaded from the CCDC.
;
_cell_angle_alpha 90
_cell_angle_beta 93.77(3)
_cell_angle_gamma 90
_cell_formula_units_Z 4
_cell_length_a 17.587(4)
_cell_length_b 12.556(3)
_cell_length_c 9.0534(18)
_cell_measurement_reflns_used 700
_cell_measurement_temperature 100.15
_cell_measurement_theta_max 2.25
_cell_measurement_theta_min 30.8
_cell_volume 1994.9(8)
_computing_molecular_graphics 'Olex2 (Dolomanov et al., 2009)'
_computing_publication_material 'Olex2 (Dolomanov et al., 2009)'
_computing_structure_refinement 'ShelXL (Sheldrick, 2015)'
_computing_structure_solution 'ShelXT (Sheldrick, 2015)'
_diffrn_ambient_temperature 100.15
_diffrn_measured_fraction_theta_full 0.993
_diffrn_measured_fraction_theta_max 0.990
_diffrn_measurement_device_type 'Rayonix SX165 CCD'
_diffrn_measurement_method /f
_diffrn_radiation_type synchrotron
_diffrn_radiation_wavelength 0.80246
_diffrn_reflns_av_R_equivalents 0.0668
_diffrn_reflns_av_unetI/netI 0.0520
_diffrn_reflns_Laue_measured_fraction_full 0.993
_diffrn_reflns_Laue_measured_fraction_max 0.990
_diffrn_reflns_limit_h_max 20
_diffrn_reflns_limit_h_min -22
_diffrn_reflns_limit_k_max 16
_diffrn_reflns_limit_k_min -16
_diffrn_reflns_limit_l_max 11
_diffrn_reflns_limit_l_min -11
_diffrn_reflns_number 21114
_diffrn_reflns_point_group_measured_fraction_full 0.993
_diffrn_reflns_point_group_measured_fraction_max 0.990
_diffrn_reflns_theta_full 28.782
_diffrn_reflns_theta_max 30.853
_diffrn_reflns_theta_min 2.252
_exptl_absorpt_coefficient_mu 1.128
_exptl_absorpt_correction_T_max 0.950
_exptl_absorpt_correction_T_min 0.880
_exptl_absorpt_correction_type multi-scan
_exptl_absorpt_process_details 'Scala (Evans, 2006)'
_exptl_crystal_colour black
_exptl_crystal_colour_primary black
_exptl_crystal_density_diffrn 1.549
_exptl_crystal_description prism
_exptl_crystal_F_000 964
_exptl_crystal_size_max 0.12
_exptl_crystal_size_mid 0.12
_exptl_crystal_size_min 0.05
_refine_diff_density_max 0.885
_refine_diff_density_min -0.915
_refine_diff_density_rms 0.130
_refine_ls_extinction_coef 0.031(3)
_refine_ls_extinction_expression Fc^*^=kFc[1+0.001xFc^2^\l^3^/sin(2\q)]^-1/4^
_refine_ls_extinction_method 'SHELXL-2018/3 (Sheldrick 2018)'
_refine_ls_goodness_of_fit_ref 1.043
_refine_ls_hydrogen_treatment mixed
_refine_ls_matrix_type full
_refine_ls_number_parameters 305
_refine_ls_number_reflns 4319
_refine_ls_number_restraints 9
_refine_ls_restrained_S_all 1.042
_refine_ls_R_factor_all 0.0691
_refine_ls_R_factor_gt 0.0631
_refine_ls_shift/su_max 0.000
_refine_ls_shift/su_mean 0.000
_refine_ls_structure_factor_coef Fsqd
_refine_ls_weighting_details 'w=1/[\s^2^(Fo^2^)+(0.1205P)^2^+1.0317P] where P=(Fo^2^+2Fc^2^)/3'
_refine_ls_weighting_scheme calc
_refine_ls_wR_factor_gt 0.1678
_refine_ls_wR_factor_ref 0.1751
_reflns_Friedel_coverage 0.000
_reflns_number_gt 3812
_reflns_number_total 4319
_reflns_threshold_expression 'I > 2\s(I)'
_cod_data_source_file c9dt01404g2.cif
_cod_data_source_block fe3
_cod_depositor_comments 'Adding full bibliography for 7700052.cif.'
_cod_original_cell_volume 1994.8(7)
_cod_database_code 7700052
_shelx_shelxl_version_number 2018/3
_shelx_space_group_comment
;
The symmetry employed for this shelxl refinement is uniquely defined
by the following loop, which should always be used as a source of
symmetry information in preference to the above space-group names.
They are only intended as comments.
;
_shelx_estimated_absorpt_t_max 0.946
_shelx_estimated_absorpt_t_min 0.877
_olex2_refinement_description
;
1. Fixed Uiso
 At 1.2 times of:
  All C(H) groups, All N(H) groups, All N(H,H) groups
 At 1.5 times of:
  All O(H,H) groups
2. Restrained distances
 H5A-O5
 0.84 with sigma of 0.02
 H5B-O5
 0.84 with sigma of 0.02
 H6C_$3-O6_$3
 0.84 with sigma of 0.02
 H6D_$3-O6_$3
 0.84 with sigma of 0.02
 H6C-O6
 0.84 with sigma of 0.02
 H6D-O6
 0.84 with sigma of 0.02
 H7A-O7
 0.84 with sigma of 0.02
 H7B-O7
 0.84 with sigma of 0.02
 N6-H6B \\sim N6-H6A
 with sigma of 0.02
3.a Aromatic/amide H refined with riding coordinates:
 C2(H2A), C3(H3), C4(H4), C5(H5), C7(H7), C9(H9), C10(H10), C11(H11), C12(H12),
  C14(H14)
;
_olex2_submission_special_instructions 'No special instructions were received'

loop_
_space_group_symop_operation_xyz
'x, y, z'
'-x, y+1/2, -z+1/2'
'-x, -y, -z'
'x, -y-1/2, z-1/2'

loop_
_atom_site_label
_atom_site_type_symbol
_atom_site_fract_x
_atom_site_fract_y
_atom_site_fract_z
_atom_site_U_iso_or_equiv
_atom_site_adp_type
_atom_site_occupancy
_atom_site_site_symmetry_order
_atom_site_calc_flag
_atom_site_refinement_flags_posn
Fe1 Fe 0.27752(2) 0.49225(3) 0.67012(4) 0.0248(2) Uani 1 1 d .
O1 O 0.18658(14) 0.48657(16) 0.5473(2) 0.0317(5) Uani 1 1 d .
O2 O 0.22909(13) 0.50570(15) 0.8553(3) 0.0290(5) Uani 1 1 d .
O3 O 0.37239(12) 0.44653(15) 0.7940(2) 0.0290(4) Uani 1 1 d .
O4 O 0.35239(13) 0.53865(16) 0.5092(2) 0.0306(5) Uani 1 1 d .
N1 N 0.28392(14) 0.66182(19) 0.6811(2) 0.0258(5) Uani 1 1 d .
N2 N 0.33366(15) 0.7068(2) 0.5870(3) 0.0274(5) Uani 1 1 d .
H2 H 0.336(2) 0.771(3) 0.582(4) 0.033 Uiso 1 1 d R
N3 N 0.41705(17) 0.6747(2) 0.4084(3) 0.0329(6) Uani 1 1 d .
H3A H 0.439(2) 0.630(3) 0.361(4) 0.040 Uiso 1 1 d R
H3B H 0.429(2) 0.738(3) 0.407(4) 0.040 Uiso 1 1 d R
N4 N 0.29335(14) 0.33110(19) 0.6131(2) 0.0260(5) Uani 1 1 d .
N5 N 0.35719(15) 0.28151(18) 0.6825(3) 0.0291(5) Uani 1 1 d .
N6 N 0.46265(16) 0.3192(2) 0.8396(3) 0.0336(6) Uani 1 1 d D
H6A H 0.472(2) 0.251(2) 0.841(4) 0.040 Uiso 1 1 d DR
H6B H 0.477(2) 0.354(3) 0.920(4) 0.040 Uiso 1 1 d DR
C1 C 0.15343(17) 0.4154(2) 0.4568(3) 0.0276(6) Uani 1 1 d .
C2 C 0.08432(18) 0.4419(2) 0.3777(3) 0.0311(6) Uani 1 1 d .
H2A H 0.061647 0.509353 0.393278 0.037 Uiso 1 1 calc R
C3 C 0.04902(18) 0.3715(2) 0.2780(3) 0.0315(6) Uani 1 1 d .
H3 H 0.003038 0.391569 0.224294 0.038 Uiso 1 1 calc R
C4 C 0.08033(18) 0.2709(2) 0.2554(3) 0.0318(6) Uani 1 1 d .
H4 H 0.056429 0.223204 0.185314 0.038 Uiso 1 1 calc R
C5 C 0.14619(18) 0.2416(2) 0.3360(3) 0.0306(6) Uani 1 1 d .
H5 H 0.166346 0.172282 0.323189 0.037 Uiso 1 1 calc R
C6 C 0.18446(17) 0.3120(2) 0.4369(3) 0.0266(6) Uani 1 1 d .
C7 C 0.25259(17) 0.2750(2) 0.5183(3) 0.0279(6) Uani 1 1 d .
H7 H 0.268653 0.204083 0.500865 0.034 Uiso 1 1 calc R
C8 C 0.18140(17) 0.5801(2) 0.8983(3) 0.0271(6) Uani 1 1 d .
C9 C 0.12720(19) 0.5526(3) 0.9986(3) 0.0325(6) Uani 1 1 d .
H9 H 0.123041 0.480882 1.030315 0.039 Uiso 1 1 calc R
C10 C 0.07945(19) 0.6302(3) 1.0519(3) 0.0348(7) Uani 1 1 d .
H10 H 0.041931 0.610431 1.117614 0.042 Uiso 1 1 calc R
C11 C 0.08601(19) 0.7366(3) 1.0100(3) 0.0349(7) Uani 1 1 d .
H11 H 0.054007 0.789291 1.048753 0.042 Uiso 1 1 calc R
C12 C 0.13932(18) 0.7647(2) 0.9120(3) 0.0313(6) Uani 1 1 d .
H12 H 0.144034 0.837176 0.883907 0.038 Uiso 1 1 calc R
C13 C 0.18678(17) 0.6878(2) 0.8530(3) 0.0281(6) Uani 1 1 d .
C14 C 0.24080(17) 0.7249(2) 0.7505(3) 0.0274(6) Uani 1 1 d .
H14 H 0.244640 0.799324 0.733683 0.033 Uiso 1 1 calc R
C15 C 0.36805(17) 0.6373(2) 0.5009(3) 0.0261(6) Uani 1 1 d .
C16 C 0.39488(17) 0.3501(2) 0.7717(3) 0.0277(6) Uani 1 1 d .
O5 O 0.33862(15) 0.92207(17) 0.5745(2) 0.0369(5) Uani 1 1 d D
H5A H 0.360(2) 0.969(3) 0.633(4) 0.055 Uiso 1 1 d DR
H5B H 0.314(2) 0.954(3) 0.502(4) 0.055 Uiso 1 1 d DR
O6 O 0.39430(14) 0.07825(16) 0.7655(2) 0.0334(5) Uani 1 1 d D
H6C H 0.373(2) 0.137(2) 0.736(4) 0.050 Uiso 1 1 d DR
H6D H 0.375(2) 0.059(3) 0.844(3) 0.050 Uiso 1 1 d DR
O7 O 0.52858(14) 0.11251(18) 0.6334(3) 0.0360(5) Uani 1 1 d D
H7A H 0.4931(19) 0.096(4) 0.689(4) 0.054 Uiso 1 1 d DR
H7B H 0.559(2) 0.060(3) 0.651(5) 0.054 Uiso 1 1 d DR

loop_
_atom_site_aniso_label
_atom_site_aniso_U_11
_atom_site_aniso_U_22
_atom_site_aniso_U_33
_atom_site_aniso_U_23
_atom_site_aniso_U_13
_atom_site_aniso_U_12
Fe1 0.0327(3) 0.0185(3) 0.0232(3) -0.00075(13) 0.00321(18) 0.00003(14)
O1 0.0389(13) 0.0226(10) 0.0330(11) -0.0042(8) -0.0028(9) 0.0006(8)
O2 0.0363(13) 0.0229(10) 0.0282(10) 0.0010(7) 0.0062(9) 0.0027(7)
O3 0.0347(11) 0.0222(10) 0.0299(10) -0.0025(8) 0.0007(8) 0.0031(8)
O4 0.0426(12) 0.0223(10) 0.0279(9) -0.0021(8) 0.0094(9) -0.0023(9)
N1 0.0334(13) 0.0208(11) 0.0236(11) -0.0007(8) 0.0041(9) -0.0027(9)
N2 0.0383(14) 0.0187(11) 0.0257(11) 0.0019(9) 0.0067(10) -0.0018(9)
N3 0.0423(15) 0.0246(13) 0.0329(12) -0.0018(10) 0.0100(11) -0.0032(11)
N4 0.0314(13) 0.0223(11) 0.0242(10) 0.0009(8) 0.0013(9) 0.0019(9)
N5 0.0383(14) 0.0203(11) 0.0281(11) 0.0009(9) -0.0015(10) 0.0050(10)
N6 0.0375(15) 0.0292(13) 0.0332(13) -0.0053(10) -0.0042(11) 0.0057(11)
C1 0.0322(15) 0.0253(14) 0.0252(12) -0.0007(10) 0.0020(11) -0.0028(11)
C2 0.0369(16) 0.0251(13) 0.0312(14) 0.0026(11) 0.0018(12) -0.0003(11)
C3 0.0309(15) 0.0340(15) 0.0293(13) 0.0036(11) -0.0003(11) -0.0019(12)
C4 0.0360(16) 0.0342(15) 0.0252(13) -0.0046(11) 0.0013(11) -0.0037(12)
C5 0.0358(16) 0.0301(14) 0.0259(13) -0.0036(11) 0.0030(12) -0.0021(12)
C6 0.0313(15) 0.0240(13) 0.0249(12) 0.0007(10) 0.0039(11) -0.0019(11)
C7 0.0374(16) 0.0203(12) 0.0264(12) -0.0037(10) 0.0041(11) 0.0001(11)
C8 0.0328(15) 0.0269(14) 0.0214(12) -0.0040(10) 0.0001(11) 0.0018(11)
C9 0.0384(17) 0.0309(15) 0.0284(13) 0.0016(11) 0.0046(12) -0.0025(12)
C10 0.0359(17) 0.0427(18) 0.0262(13) -0.0023(12) 0.0054(12) 0.0025(13)
C11 0.0380(17) 0.0399(17) 0.0267(13) -0.0063(12) 0.0017(12) 0.0071(13)
C12 0.0381(17) 0.0286(14) 0.0270(13) -0.0028(11) -0.0001(12) 0.0043(12)
C13 0.0352(16) 0.0253(13) 0.0235(12) -0.0028(10) 0.0008(11) 0.0006(11)
C14 0.0367(16) 0.0192(12) 0.0265(13) -0.0010(10) 0.0032(11) 0.0017(11)
C15 0.0342(15) 0.0223(13) 0.0217(11) 0.0008(9) 0.0013(10) -0.0019(10)
C16 0.0343(15) 0.0246(13) 0.0246(12) 0.0006(10) 0.0051(11) -0.0004(11)
O5 0.0522(15) 0.0243(11) 0.0331(11) 0.0009(8) -0.0070(10) -0.0010(9)
O6 0.0469(14) 0.0246(10) 0.0296(10) 0.0023(8) 0.0080(9) 0.0019(9)
O7 0.0389(13) 0.0281(11) 0.0413(12) 0.0041(9) 0.0037(10) 0.0025(9)

loop_
_atom_type_symbol
_atom_type_description
_atom_type_scat_dispersion_real
_atom_type_scat_dispersion_imag
_atom_type_scat_source
C C 0.0050 0.0020 'International Tables Vol C Tables 4.2.6.8 and 6.1.1.4'
H H 0.0000 0.0000 'International Tables Vol C Tables 4.2.6.8 and 6.1.1.4'
Fe Fe 0.3560 1.0610 'International Tables Vol C Tables 4.2.6.8 and 6.1.1.4'
N N 0.0090 0.0040 'International Tables Vol C Tables 4.2.6.8 and 6.1.1.4'
O O 0.0150 0.0080 'International Tables Vol C Tables 4.2.6.8 and 6.1.1.4'

loop_
_geom_angle_atom_site_label_1
_geom_angle_atom_site_label_2
_geom_angle_atom_site_label_3
_geom_angle
O1 Fe1 O2 96.28(10)
O1 Fe1 O3 161.39(8)
O1 Fe1 O4 98.43(10)
O1 Fe1 N1 96.04(9)
O1 Fe1 N4 86.55(9)
O2 Fe1 O3 86.49(9)
O2 Fe1 O4 154.67(9)
O2 Fe1 N1 84.12(8)
O2 Fe1 N4 111.59(9)
O3 Fe1 O4 86.10(9)
O3 Fe1 N1 102.56(9)
O3 Fe1 N4 75.38(9)
O4 Fe1 N1 73.94(8)
O4 Fe1 N4 89.84(9)
N4 Fe1 N1 163.78(9)
C1 O1 Fe1 135.43(19)
C8 O2 Fe1 129.48(18)
C16 O3 Fe1 115.26(18)
C15 O4 Fe1 117.18(18)
N2 N1 Fe1 114.37(17)
C14 N1 Fe1 127.24(19)
C14 N1 N2 117.8(2)
N1 N2 H2 118(3)
C15 N2 N1 114.9(2)
C15 N2 H2 127(3)
H3A N3 H3B 122(4)
C15 N3 H3A 116(3)
C15 N3 H3B 122(3)
N5 N4 Fe1 115.59(17)
C7 N4 Fe1 127.6(2)
C7 N4 N5 116.8(2)
C16 N5 N4 109.8(2)
H6A N6 H6B 115(4)
C16 N6 H6A 117(3)
C16 N6 H6B 116(3)
O1 C1 C2 119.0(3)
O1 C1 C6 122.5(3)
C2 C1 C6 118.5(3)
C1 C2 H2A 119.5
C3 C2 C1 121.0(3)
C3 C2 H2A 119.5
C2 C3 H3 119.7
C2 C3 C4 120.6(3)
C4 C3 H3 119.7
C3 C4 H4 120.4
C5 C4 C3 119.3(3)
C5 C4 H4 120.4
C4 C5 H5 119.2
C4 C5 C6 121.7(3)
C6 C5 H5 119.2
C1 C6 C7 122.8(3)
C5 C6 C1 118.9(3)
C5 C6 C7 118.3(3)
N4 C7 C6 124.8(3)
N4 C7 H7 117.6
C6 C7 H7 117.6
O2 C8 C9 119.0(3)
O2 C8 C13 122.0(3)
C9 C8 C13 118.9(3)
C8 C9 H9 119.9
C10 C9 C8 120.2(3)
C10 C9 H9 119.9
C9 C10 H10 119.6
C9 C10 C11 120.8(3)
C11 C10 H10 119.6
C10 C11 H11 120.3
C12 C11 C10 119.4(3)
C12 C11 H11 120.3
C11 C12 H12 119.5
C11 C12 C13 121.0(3)
C13 C12 H12 119.5
C8 C13 C14 123.4(3)
C12 C13 C8 119.6(3)
C12 C13 C14 117.0(3)
N1 C14 C13 123.1(3)
N1 C14 H14 118.4
C13 C14 H14 118.4
O4 C15 N2 119.5(3)
O4 C15 N3 122.3(3)
N3 C15 N2 118.3(3)
O3 C16 N5 123.8(3)
O3 C16 N6 117.6(3)
N5 C16 N6 118.5(3)
H5A O5 H5B 109(4)
H6C O6 H6D 108(4)
H7A O7 H7B 100(4)

loop_
_geom_bond_atom_site_label_1
_geom_bond_atom_site_label_2
_geom_bond_distance
Fe1 O1 1.889(2)
Fe1 O2 1.937(2)
Fe1 O3 2.031(2)
Fe1 O4 2.109(2)
Fe1 N1 2.134(2)
Fe1 N4 2.111(2)
O1 C1 1.322(3)
O2 C8 1.331(3)
O3 C16 1.294(3)
O4 C15 1.272(3)
N1 N2 1.381(3)
N1 C14 1.288(4)
N2 H2 0.81(4)
N2 C15 1.340(4)
N3 H3A 0.82(4)
N3 H3B 0.82(4)
N3 C15 1.327(4)
N4 N5 1.397(3)
N4 C7 1.291(4)
N5 C16 1.327(4)
N6 H6A 0.87(3)
N6 H6B 0.87(3)
N6 C16 1.361(4)
C1 C2 1.409(4)
C1 C6 1.424(4)
C2 H2A 0.9500
C2 C3 1.382(4)
C3 H3 0.9500
C3 C4 1.398(4)
C4 H4 0.9500
C4 C5 1.377(4)
C5 H5 0.9500
C5 C6 1.410(4)
C6 C7 1.442(4)
C7 H7 0.9500
C8 C9 1.402(4)
C8 C13 1.417(4)
C9 H9 0.9500
C9 C10 1.393(4)
C10 H10 0.9500
C10 C11 1.396(5)
C11 H11 0.9500
C11 C12 1.379(5)
C12 H12 0.9500
C12 C13 1.405(4)
C13 C14 1.448(4)
C14 H14 0.9500
O5 H5A 0.864(19)
O5 H5B 0.858(19)
O6 H6C 0.854(14)
O6 H6D 0.845(14)
O7 H7A 0.854(19)
O7 H7B 0.857(19)

loop_
_geom_hbond_atom_site_label_D
_geom_hbond_atom_site_label_H
_geom_hbond_atom_site_label_A
_geom_hbond_distance_DH
_geom_hbond_distance_HA
_geom_hbond_distance_DA
_geom_hbond_angle_DHA
_geom_hbond_site_symmetry_A
_geom_hbond_publ_flag
N2 H2 O5 0.81(4) 1.90(4) 2.707(3) 179(4) . yes
N3 H3B O7 0.82(4) 2.07(4) 2.871(4) 168(4) 3_666 yes
N6 H6B O7 0.87(3) 2.12(3) 2.957(4) 161(4) 4_566 yes
O5 H5A O6 0.864(19) 1.89(2) 2.752(3) 173(5) 1_565 yes
O5 H5B O2 0.858(19) 2.00(2) 2.823(3) 160(4) 4_575 yes
O6 H6C N5 0.854(14) 1.899(18) 2.727(3) 163(4) . yes
O7 H7A O6 0.854(19) 1.92(2) 2.751(3) 162(4) . yes
O7 H7B O3 0.857(19) 1.91(2) 2.767(3) 175(4) 2_646 yes
